data_4500285
loop_
_publ_author_name
'Thu\'ery, Pierre'

_publ_section_title
;
 Uranyl&#x2212;Organic Assemblies with Acetate-Bearing Phenyl- and
 Cyclohexyl-Based Ligands
;
_journal_issue 1
_journal_name_full 'Crystal Growth &amp; Design'
_journal_page_first 347
_journal_paper_doi 10.1021/cg101344t
_journal_volume 11
_journal_year 2011
_chemical_absolute_configuration ad
_chemical_formula_sum 'C14 H21 N2 Na O11 U'
_chemical_formula_weight 654.35
_space_group_IT_number 23
_symmetry_cell_setting orthorhombic
_symmetry_space_group_name_Hall 'I 2 2'
_symmetry_space_group_name_H-M 'I 2 2 2'
_atom_sites_solution_hydrogens geom
_atom_sites_solution_primary direct
_atom_sites_solution_secondary difmap
_audit_creation_method SHELXL-97
_cell_angle_alpha 90.00
_cell_angle_beta 90.00
_cell_angle_gamma 90.00
_cell_formula_units_Z 8
_cell_length_a 12.0020(9)
_cell_length_b 12.6829(5)
_cell_length_c 27.185(2)
_cell_measurement_reflns_used 65516
_cell_measurement_temperature 150(2)
_cell_measurement_theta_max 25.68
_cell_measurement_theta_min 2.34
_cell_volume 4138.1(5)
_computing_cell_refinement 'HKL2000 (Otwinowski & Minor, 1997)'
_computing_data_collection 'COLLECT (Nonius, 1998)'
_computing_data_reduction 'HKL2000 (Otwinowski & Minor, 1997)'
_computing_molecular_graphics 'SHELXTL (Sheldrick, 2008)'
_computing_publication_material 'SHELXTL (Sheldrick, 2008); PLATON (Spek, 2003)'
_computing_structure_refinement 'SHELXL-97 (Sheldrick, 2008)'
_computing_structure_solution 'SHELXS-97 (Sheldrick, 2008)'
_diffrn_ambient_temperature 150(2)
_diffrn_measured_fraction_theta_full 0.993
_diffrn_measured_fraction_theta_max 0.993
_diffrn_measurement_device_type 'Nonius Kappa-CCD area-detector diffractometer'
_diffrn_measurement_method 'two \f and five \w scans with 2\% steps (426 frames)'
_diffrn_radiation_monochromator graphite
_diffrn_radiation_source 'fine-focus sealed tube'
_diffrn_radiation_type MoK\a
_diffrn_radiation_wavelength 0.71073
_diffrn_reflns_av_R_equivalents 0.0409
_diffrn_reflns_av_sigmaI/netI 0.0233
_diffrn_reflns_limit_h_max 14
_diffrn_reflns_limit_h_min -14
_diffrn_reflns_limit_k_max 15
_diffrn_reflns_limit_k_min -15
_diffrn_reflns_limit_l_max 33
_diffrn_reflns_limit_l_min -32
_diffrn_reflns_number 65516
_diffrn_reflns_theta_full 25.68
_diffrn_reflns_theta_max 25.68
_diffrn_reflns_theta_min 2.34
_diffrn_standards_decay_% 0
_diffrn_standards_interval_time 0
_diffrn_standards_number 0
_exptl_absorpt_coefficient_mu 7.924
_exptl_absorpt_correction_T_max 0.622
_exptl_absorpt_correction_T_min 0.421
_exptl_absorpt_correction_type multi-scan
_exptl_absorpt_process_details 'SCALEPACK (Otwinowski & Minor, 1997)'
_exptl_crystal_colour 'translucent light yellow'
_exptl_crystal_density_diffrn 2.101
_exptl_crystal_density_method 'not measured'
_exptl_crystal_description platelet
_exptl_crystal_F_000 2480
_exptl_crystal_size_max 0.15
_exptl_crystal_size_mid 0.15
_exptl_crystal_size_min 0.06
_refine_diff_density_max 1.679
_refine_diff_density_min -1.235
_refine_diff_density_rms 0.154
_refine_ls_abs_structure_details 'Flack H D (1983), Acta Cryst. A39, 876-881'
_refine_ls_abs_structure_Flack -0.004(13)
_refine_ls_extinction_coef 0.00087(9)
_refine_ls_extinction_expression Fc^*^=kFc[1+0.001xFc^2^\l^3^/sin(2\q)]^-1/4^
_refine_ls_extinction_method SHELXL
_refine_ls_goodness_of_fit_ref 1.037
_refine_ls_hydrogen_treatment constr
_refine_ls_matrix_type full
_refine_ls_number_parameters 276
_refine_ls_number_reflns 3929
_refine_ls_number_restraints 31
_refine_ls_restrained_S_all 1.039
_refine_ls_R_factor_all 0.0414
_refine_ls_R_factor_gt 0.0370
_refine_ls_shift/su_max 0.001
_refine_ls_shift/su_mean 0.000
_refine_ls_structure_factor_coef Fsqd
_refine_ls_weighting_details 'calc w=1/[\s^2^(Fo^2^)+(0.0732P)^2^+10.9311P] where P=(Fo^2^+2Fc^2^)/3'
_refine_ls_weighting_scheme calc
_refine_ls_wR_factor_gt 0.1014
_refine_ls_wR_factor_ref 0.1045
_reflns_number_gt 3466
_reflns_number_total 3929
_reflns_threshold_expression >2sigma(I)
_cod_data_source_file cg101344t_si_002.cif
_cod_data_source_block 6
_cod_database_code 4500285

loop_
_symmetry_equiv_pos_as_xyz
'x, y, z'
'-x, -y, z'
'-x, y, -z'
'x, -y, -z'
'x+1/2, y+1/2, z+1/2'
'-x+1/2, -y+1/2, z+1/2'
'-x+1/2, y+1/2, -z+1/2'
'x+1/2, -y+1/2, -z+1/2'

loop_
_atom_site_label
_atom_site_type_symbol
_atom_site_fract_x
_atom_site_fract_y
_atom_site_fract_z
_atom_site_U_iso_or_equiv
_atom_site_adp_type
_atom_site_occupancy
_atom_site_symmetry_multiplicity
_atom_site_calc_flag
_atom_site_refinement_flags
U U 0.77659(2) 0.25191(2) 0.590334(9) 0.03826(14) Uani 1 1 d .
Na1 Na 1.0000 1.0000 0.5607(3) 0.067(2) Uani 0.6667 2 d SP
Na2 Na 0.6660(9) 0.0000 0.5000 0.076(3) Uani 0.6667 2 d SP
Na3 Na 0.5000 0.2304(10) 0.5000 0.101(4) Uani 0.6667 2 d SP
O1 O 0.7115(5) 0.2200(5) 0.5351(3) 0.0494(15) Uani 1 1 d .
O2 O 0.8435(6) 0.2864(5) 0.6459(3) 0.0511(15) Uani 1 1 d .
O3 O 0.6622(5) 0.4117(4) 0.5976(2) 0.0460(14) Uani 1 1 d .
O4 O 0.8246(5) 0.4282(4) 0.5597(2) 0.0474(15) Uani 1 1 d .
O5 O 1.0576(5) 0.7761(4) 0.5525(2) 0.0423(14) Uani 1 1 d .
O6 O 0.9002(7) 0.8514(5) 0.5773(3) 0.056(2) Uani 1 1 d .
O7 O 0.8054(6) 1.0733(4) 0.6171(3) 0.0496(16) Uani 1 1 d .
O8 O 0.6668(6) 0.9831(5) 0.5836(2) 0.0555(17) Uani 1 1 d .
O9 O 0.3858(5) 0.7938(5) 0.6336(2) 0.0455(14) Uani 1 1 d .
O10 O 0.5274(5) 0.7630(5) 0.5817(2) 0.0493(14) Uani 1 1 d .
O11 O 0.8667(9) 1.0000 0.5000 0.069(3) Uani 1 2 d S
O12 O 0.5000 0.039(3) 0.5000 0.079(11) Uani 0.50 2 d SPU
O13 O 0.5000 0.4019(11) 0.5000 0.050(4) Uani 0.50 2 d SPU
N1 N 0.7955(6) 0.6614(5) 0.5921(2) 0.0378(15) Uani 1 1 d .
N2 N 0.6856(6) 0.8204(5) 0.6464(3) 0.0378(15) Uani 1 1 d .
H2 H 0.6710 0.8217 0.6121 0.045 Uiso 1 1 d R
C1 C 0.8144(10) 0.6658(8) 0.6459(4) 0.063(3) Uani 1 1 d D
H1 H 0.8794 0.7118 0.6497 0.076 Uiso 1 1 calc R
C2 C 0.7229(10) 0.7220(7) 0.6730(4) 0.066(3) Uani 1 1 d DU
H2A H 0.6589 0.6742 0.6713 0.079 Uiso 1 1 calc R
C3 C 0.7453(7) 0.7354(6) 0.7279(3) 0.0432(18) Uani 1 1 d .
H3A H 0.8041 0.7869 0.7326 0.052 Uiso 1 1 calc R
H3B H 0.6787 0.7615 0.7439 0.052 Uiso 1 1 calc R
C4 C 0.7788(11) 0.6338(8) 0.7505(4) 0.069(3) Uani 1 1 d U
H4A H 0.8031 0.6475 0.7839 0.083 Uiso 1 1 calc R
H4B H 0.7135 0.5888 0.7524 0.083 Uiso 1 1 calc R
C5 C 0.8671(12) 0.5759(9) 0.7250(4) 0.075(4) Uani 1 1 d U
H5A H 0.8740 0.5065 0.7397 0.090 Uiso 1 1 calc R
H5B H 0.9371 0.6125 0.7300 0.090 Uiso 1 1 calc R
C6 C 0.8478(8) 0.5634(7) 0.6715(3) 0.045(2) Uani 1 1 d .
H6A H 0.7896 0.5115 0.6664 0.054 Uiso 1 1 calc R
H6B H 0.9154 0.5367 0.6564 0.054 Uiso 1 1 calc R
C7 C 0.7132(8) 0.5883(6) 0.5722(4) 0.045(2) Uani 1 1 d .
H7A H 0.7039 0.6040 0.5375 0.054 Uiso 1 1 calc R
H7B H 0.6425 0.6025 0.5881 0.054 Uiso 1 1 calc R
C8 C 0.7369(8) 0.4713(7) 0.5770(3) 0.0421(19) Uani 1 1 d .
C9 C 0.9023(8) 0.6651(7) 0.5659(4) 0.040(2) Uani 1 1 d .
H9A H 0.9528 0.6147 0.5808 0.049 Uiso 1 1 calc R
H9B H 0.8902 0.6433 0.5321 0.049 Uiso 1 1 calc R
C10 C 0.9557(7) 0.7690(7) 0.5658(3) 0.045(2) Uani 1 1 d .
C11 C 0.7545(6) 0.9151(7) 0.6554(3) 0.041(2) Uani 1 1 d .
H11A H 0.8324 0.8951 0.6567 0.049 Uiso 1 1 calc R
H11B H 0.7345 0.9456 0.6869 0.049 Uiso 1 1 calc R
C12 C 0.7376(7) 0.9979(6) 0.6146(3) 0.043(2) Uani 1 1 d .
C13 C 0.5666(8) 0.8417(9) 0.6576(4) 0.058(3) Uani 1 1 d .
H13A H 0.5546 0.9174 0.6580 0.069 Uiso 1 1 calc R
H13B H 0.5496 0.8148 0.6901 0.069 Uiso 1 1 calc R
C14 C 0.4884(7) 0.7928(6) 0.6212(3) 0.0388(18) Uani 1 1 d .

loop_
_atom_site_aniso_label
_atom_site_aniso_U_11
_atom_site_aniso_U_22
_atom_site_aniso_U_33
_atom_site_aniso_U_23
_atom_site_aniso_U_13
_atom_site_aniso_U_12
U 0.04089(19) 0.03003(18) 0.04386(19) -0.00004(19) 0.00391(10) -0.00056(19)
Na1 0.089(6) 0.048(4) 0.064(6) 0.000 0.000 -0.024(4)
Na2 0.073(6) 0.120(8) 0.036(4) 0.012(5) 0.000 0.000
Na3 0.084(6) 0.159(13) 0.061(6) 0.000 -0.004(5) 0.000
O1 0.045(3) 0.047(3) 0.057(4) -0.006(3) 0.002(3) -0.004(2)
O2 0.055(3) 0.040(3) 0.058(4) 0.005(3) -0.001(3) -0.002(3)
O3 0.040(3) 0.031(3) 0.067(4) -0.004(3) 0.009(3) 0.002(3)
O4 0.044(3) 0.037(3) 0.061(4) 0.013(3) 0.012(3) 0.005(3)
O5 0.040(3) 0.037(3) 0.050(3) 0.006(2) -0.010(3) 0.003(2)
O6 0.064(4) 0.038(3) 0.066(5) -0.005(3) 0.011(4) 0.016(3)
O7 0.051(4) 0.027(3) 0.070(5) 0.008(3) 0.003(3) 0.002(3)
O8 0.067(4) 0.041(3) 0.058(4) 0.009(3) -0.012(4) -0.012(3)
O9 0.038(3) 0.048(3) 0.050(4) -0.001(3) -0.005(3) 0.000(2)
O10 0.049(3) 0.049(4) 0.050(3) -0.017(3) -0.011(2) 0.007(3)
O11 0.063(6) 0.067(6) 0.077(7) 0.031(5) 0.000 0.000
O12 0.077(13) 0.090(15) 0.069(14) 0.000 0.003(10) 0.000
O13 0.043(7) 0.063(8) 0.045(8) 0.000 0.016(6) 0.000
N1 0.045(4) 0.035(3) 0.034(4) 0.000(3) -0.004(3) 0.008(3)
N2 0.049(4) 0.026(3) 0.039(4) 0.000(3) -0.003(3) -0.003(3)
C1 0.083(7) 0.058(6) 0.049(6) 0.011(5) 0.008(5) 0.031(6)
C2 0.118(9) 0.036(5) 0.044(5) 0.001(4) -0.003(6) 0.030(5)
C3 0.040(3) 0.038(4) 0.052(4) 0.000(4) -0.004(3) 0.001(4)
C4 0.099(9) 0.054(6) 0.056(6) 0.007(5) -0.002(6) 0.023(6)
C5 0.107(10) 0.077(7) 0.041(5) 0.009(5) 0.002(6) 0.048(7)
C6 0.050(5) 0.043(5) 0.042(5) 0.005(4) -0.003(4) 0.008(4)
C7 0.045(5) 0.028(4) 0.062(6) 0.006(4) 0.002(4) 0.011(4)
C8 0.046(5) 0.037(4) 0.044(5) 0.001(4) -0.004(4) -0.009(4)
C9 0.037(5) 0.038(4) 0.046(5) -0.001(4) 0.005(4) 0.011(4)
C10 0.049(4) 0.048(6) 0.038(4) -0.006(4) -0.005(3) 0.012(4)
C11 0.041(4) 0.041(5) 0.042(5) -0.006(3) 0.005(4) -0.009(3)
C12 0.042(4) 0.032(4) 0.055(6) -0.003(4) -0.003(4) 0.001(4)
C13 0.042(5) 0.071(7) 0.060(7) -0.022(5) 0.009(5) -0.005(5)
C14 0.042(4) 0.037(4) 0.037(5) 0.001(3) -0.002(4) -0.001(3)

loop_
_atom_type_symbol
_atom_type_description
_atom_type_scat_dispersion_real
_atom_type_scat_dispersion_imag
_atom_type_scat_source
C C 0.0033 0.0016 'International Tables Vol C Tables 4.2.6.8 and 6.1.1.4'
H H 0.0000 0.0000 'International Tables Vol C Tables 4.2.6.8 and 6.1.1.4'
N N 0.0061 0.0033 'International Tables Vol C Tables 4.2.6.8 and 6.1.1.4'
O O 0.0106 0.0060 'International Tables Vol C Tables 4.2.6.8 and 6.1.1.4'
U U -9.6767 9.6646 'International Tables Vol C Tables 4.2.6.8 and 6.1.1.4'
Na Na 0.0362 0.0249 'International Tables Vol C Tables 4.2.6.8 and 6.1.1.4'

loop_
_geom_angle_atom_site_label_1
_geom_angle_atom_site_label_2
_geom_angle_atom_site_label_3
_geom_angle
_geom_angle_site_symmetry_1
_geom_angle_site_symmetry_3
O1 U O2 179.0(3) . .
O1 U O5 88.1(2) . 2_765
O2 U O5 91.6(3) . 2_765
O1 U O9 90.2(3) . 2_665
O2 U O9 90.5(3) . 2_665
O5 U O9 156.4(2) 2_765 2_665
O1 U O7 96.1(3) . 1_545
O2 U O7 84.8(3) . 1_545
O5 U O7 82.2(2) 2_765 1_545
O9 U O7 74.6(2) 2_665 1_545
O1 U O4 91.4(3) . .
O2 U O4 87.6(3) . .
O5 U O4 77.44(19) 2_765 .
O9 U O4 126.1(2) 2_665 .
O7 U O4 158.0(2) 1_545 .
O1 U O3 90.6(3) . .
O2 U O3 88.9(3) . .
O5 U O3 130.99(19) 2_765 .
O9 U O3 72.5(2) 2_665 .
O7 U O3 146.5(2) 1_545 .
O4 U O3 53.6(2) . .
O6 Na1 O6 157.3(6) . 2_775
O6 Na1 O11 120.5(3) . 2_775
O6 Na1 O11 77.0(3) . .
O6 Na1 O11 120.5(3) 2_775 .
O11 Na1 O11 88.2(5) 2_775 .
O12 Na2 O8 88.9(3) . 4_566
O12 Na2 O8 91.5(4) . 1_545
O12 Na2 O11 166.0(10) . 1_545
O13 Na3 O10 87.9(4) . 4_566
O13 Na3 O10 87.9(4) . 2_665
O13 Na3 O12 180.000(8) . .
O10 Na3 O12 92.1(4) 4_566 .
O10 Na3 O12 92.1(4) 2_665 .
C8 O3 U 93.5(5) . .
C8 O4 U 94.1(5) . .
C10 O5 U 134.5(5) . 2_765
C10 O5 Na1 79.7(5) . .
U O5 Na1 108.9(2) 2_765 .
C10 O6 Na1 110.7(6) . .
C12 O7 U 127.4(6) . 1_565
C12 O7 Na1 104.2(5) . .
U O7 Na1 104.7(2) 1_565 .
C12 O8 Na2 132.9(7) . 1_565
C14 O9 U 131.7(6) . 2_665
C14 O10 Na3 142.7(6) . 2_665
C7 N1 C9 115.5(7) . .
C7 N1 C1 119.6(8) . .
C9 N1 C1 110.2(8) . .
C11 N2 C13 110.8(7) . .
C11 N2 C2 115.2(8) . .
C13 N2 C2 109.7(8) . .
C11 N2 H2 104.6 . .
C13 N2 H2 91.2 . .
C2 N2 H2 122.7 . .
N1 C1 C2 113.0(8) . .
N1 C1 C6 117.3(8) . .
C2 C1 C6 111.8(8) . .
N1 C1 H1 104.4 . .
C2 C1 H1 104.4 . .
C6 C1 H1 104.4 . .
C1 C2 N2 111.9(9) . .
C1 C2 C3 113.8(9) . .
N2 C2 C3 115.4(7) . .
C1 C2 H2A 104.8 . .
N2 C2 H2A 104.8 . .
C3 C2 H2A 104.8 . .
C4 C3 C2 110.9(8) . .
C4 C3 H3A 109.5 . .
C2 C3 H3A 109.5 . .
C4 C3 H3B 109.5 . .
C2 C3 H3B 109.5 . .
H3A C3 H3B 108.0 . .
C5 C4 C3 115.8(10) . .
C5 C4 H4A 108.3 . .
C3 C4 H4A 108.3 . .
C5 C4 H4B 108.3 . .
C3 C4 H4B 108.3 . .
H4A C4 H4B 107.4 . .
C4 C5 C6 113.9(10) . .
C4 C5 H5A 108.8 . .
C6 C5 H5A 108.8 . .
C4 C5 H5B 108.8 . .
C6 C5 H5B 108.8 . .
H5A C5 H5B 107.7 . .
C5 C6 C1 113.4(8) . .
C5 C6 H6A 108.9 . .
C1 C6 H6A 108.9 . .
C5 C6 H6B 108.9 . .
C1 C6 H6B 108.9 . .
H6A C6 H6B 107.7 . .
N1 C7 C8 117.5(7) . .
N1 C7 H7A 107.9 . .
C8 C7 H7A 107.9 . .
N1 C7 H7B 107.9 . .
C8 C7 H7B 107.9 . .
H7A C7 H7B 107.2 . .
O4 C8 O3 118.6(7) . .
O4 C8 C7 122.8(8) . .
O3 C8 C7 118.5(8) . .
O4 C8 U 59.3(4) . .
O3 C8 U 59.4(4) . .
C7 C8 U 177.4(7) . .
C10 C9 N1 114.3(7) . .
C10 C9 H9A 108.7 . .
N1 C9 H9A 108.7 . .
C10 C9 H9B 108.7 . .
N1 C9 H9B 108.7 . .
H9A C9 H9B 107.6 . .
O6 C10 O5 120.7(8) . .
O6 C10 C9 120.5(8) . .
O5 C10 C9 118.8(7) . .
O6 C10 Na1 45.6(5) . .
O5 C10 Na1 75.4(5) . .
C9 C10 Na1 164.2(6) . .
N2 C11 C12 111.2(7) . .
N2 C11 H11A 109.4 . .
C12 C11 H11A 109.4 . .
N2 C11 H11B 109.4 . .
C12 C11 H11B 109.4 . .
H11A C11 H11B 108.0 . .
O8 C12 O7 127.5(8) . .
O8 C12 C11 119.2(7) . .
O7 C12 C11 113.2(8) . .
N2 C13 C14 113.0(8) . .
N2 C13 H13A 109.0 . .
C14 C13 H13A 109.0 . .
N2 C13 H13B 109.0 . .
C14 C13 H13B 109.0 . .
H13A C13 H13B 107.8 . .
O10 C14 O9 126.9(8) . .
O10 C14 C13 117.8(8) . .
O9 C14 C13 115.1(8) . .

loop_
_geom_bond_atom_site_label_1
_geom_bond_atom_site_label_2
_geom_bond_distance
_geom_bond_site_symmetry_2
U O1 1.742(7) .
U O2 1.766(7) .
U O5 2.268(5) 2_765
U O9 2.349(6) 2_665
U O7 2.404(6) 1_545
U O4 2.455(5) .
U O3 2.456(6) .
Na1 O6 2.278(8) .
Na1 O6 2.278(8) 2_775
Na1 O11 2.299(10) 2_775
Na1 O11 2.299(10) .
Na2 O12 2.054(13) .
Na2 O12 2.054(13) 2_655
Na2 O8 2.282(7) 4_566
Na2 O8 2.282(7) 1_545
Na2 O11 2.408(15) 1_545
Na3 O13 2.174(10) .
Na3 O10 2.247(6) 4_566
Na3 O10 2.247(6) 2_665
Na3 O12 2.42(4) .
O3 C8 1.299(11) .
O4 C8 1.276(12) .
O5 C10 1.278(11) .
O5 U 2.268(5) 2_765
O6 C10 1.278(11) .
O7 C12 1.256(10) .
O7 U 2.404(6) 1_565
O8 C12 1.212(11) .
O9 C14 1.278(10) .
O9 U 2.349(6) 2_665
O10 C14 1.230(10) .
N1 C7 1.459(11) .
N1 C9 1.468(12) .
N1 C1 1.481(13) .
N2 C11 1.479(10) .
N2 C13 1.486(12) .
N2 C2 1.511(11) .
N2 H2 0.9484 .
C1 C2 1.502(9) .
C1 C6 1.527(12) .
C1 H1 0.9800 .
C2 C3 1.524(13) .
C2 H2A 0.9800 .
C3 C4 1.483(12) .
C3 H3A 0.9700 .
C3 H3B 0.9700 .
C4 C5 1.463(16) .
C4 H4A 0.9700 .
C4 H4B 0.9700 .
C5 C6 1.482(14) .
C5 H5A 0.9700 .
C5 H5B 0.9700 .
C6 H6A 0.9700 .
C6 H6B 0.9700 .
C7 C8 1.516(11) .
C7 H7A 0.9700 .
C7 H7B 0.9700 .
C9 C10 1.465(13) .
C9 H9A 0.9700 .
C9 H9B 0.9700 .
C11 C12 1.541(12) .
C11 H11A 0.9700 .
C11 H11B 0.9700 .
C13 C14 1.498(12) .
C13 H13A 0.9700 .
C13 H13B 0.9700 .

loop_
_geom_hbond_atom_site_label_D
_geom_hbond_atom_site_label_H
_geom_hbond_atom_site_label_A
_geom_hbond_distance_DH
_geom_hbond_distance_HA
_geom_hbond_distance_DA
_geom_hbond_angle_DHA
N2 H2 O10 0.95 2.05 2.688(9) 123.0
